data_4506564
loop_
_publ_author_name
'Banerjee, Kaustuv'
'Biradha, Kumar'

_publ_section_title
;
 Design and Synthesis of Mixed Valent Coordination Networks Containing
 Pyridine Appended Terpyridyl, Halide, and Dicarboxylates
;
_journal_issue 8
_journal_name_full 'Crystal Growth &amp; Design'
_journal_page_first 4264
_journal_paper_doi 10.1021/cg300770b
_journal_volume 12
_journal_year 2012
_chemical_formula_sum 'C45 H38 Br3 Cu3 N8 O6'
_chemical_formula_weight 1217.18
_chemical_name_systematic
; 
 ? 
;
_space_group_IT_number 15
_symmetry_cell_setting monoclinic
_symmetry_space_group_name_Hall '-C 2yc'
_symmetry_space_group_name_H-M 'C 1 2/c 1'
_atom_sites_solution_hydrogens geom
_atom_sites_solution_primary direct
_atom_sites_solution_secondary difmap
_audit_creation_method SHELXL-97
_cell_angle_alpha 90.00
_cell_angle_beta 111.872(5)
_cell_angle_gamma 90.00
_cell_formula_units_Z 8
_cell_length_a 20.984(3)
_cell_length_b 21.858(3)
_cell_length_c 20.929(3)
_cell_measurement_reflns_used 4687
_cell_measurement_temperature 293(2)
_cell_measurement_theta_max 26.00
_cell_measurement_theta_min 1.40
_cell_volume 8908(2)
_computing_structure_refinement 'SHELXL-97 (Sheldrick, 1997)'
_computing_structure_solution 'SHELXS-97 (Sheldrick, 1990)'
_diffrn_ambient_temperature 293(2)
_diffrn_measured_fraction_theta_full 0.993
_diffrn_measured_fraction_theta_max 0.993
_diffrn_measurement_device_type 'Bruker CCD APEX-2'
_diffrn_measurement_method hemisphere
_diffrn_radiation_monochromator graphite
_diffrn_radiation_source 'fine-focus sealed tube'
_diffrn_radiation_type MoK\a
_diffrn_radiation_wavelength 0.71073
_diffrn_reflns_av_R_equivalents 0.1381
_diffrn_reflns_av_sigmaI/netI 0.1028
_diffrn_reflns_limit_h_max 25
_diffrn_reflns_limit_h_min -25
_diffrn_reflns_limit_k_max 25
_diffrn_reflns_limit_k_min -25
_diffrn_reflns_limit_l_max 25
_diffrn_reflns_limit_l_min -25
_diffrn_reflns_number 55707
_diffrn_reflns_theta_full 26.00
_diffrn_reflns_theta_max 26.00
_diffrn_reflns_theta_min 1.40
_exptl_absorpt_coefficient_mu 4.170
_exptl_absorpt_correction_T_max 0.606
_exptl_absorpt_correction_T_min 0.501
_exptl_absorpt_correction_type empirical
_exptl_absorpt_process_details sadabs
_exptl_crystal_colour green
_exptl_crystal_density_diffrn 1.815
_exptl_crystal_density_method 'not measured'
_exptl_crystal_description needle
_exptl_crystal_F_000 4832
_exptl_crystal_size_max 0.22
_exptl_crystal_size_mid 0.14
_exptl_crystal_size_min 0.12
_refine_diff_density_max 0.996
_refine_diff_density_min -1.125
_refine_diff_density_rms 0.133
_refine_ls_extinction_method none
_refine_ls_goodness_of_fit_ref 0.932
_refine_ls_hydrogen_treatment constr
_refine_ls_matrix_type full
_refine_ls_number_parameters 604
_refine_ls_number_reflns 8705
_refine_ls_number_restraints 0
_refine_ls_restrained_S_all 0.932
_refine_ls_R_factor_all 0.1406
_refine_ls_R_factor_gt 0.0606
_refine_ls_shift/su_max 0.013
_refine_ls_shift/su_mean 0.000
_refine_ls_structure_factor_coef Fsqd
_refine_ls_weighting_details 'calc w=1/[\s^2^(Fo^2^)+(0.1000P)^2^+0.0000P] where P=(Fo^2^+2Fc^2^)/3'
_refine_ls_weighting_scheme calc
_refine_ls_wR_factor_gt 0.1519
_refine_ls_wR_factor_ref 0.1774
_reflns_number_gt 4687
_reflns_number_total 8705
_reflns_threshold_expression >2sigma(I)
_cod_data_source_file cg300770b_si_002.cif
_cod_data_source_block 2
_cod_depositor_comments
;
The following automatic conversions were performed:

'_symmetry_cell_setting' value 'Monoclinic' changed to 'monoclinic'
according to /home/saulius/struct/CIF-dictionaries/cif_core.dic
dictionary named 'cif_core.dic' version 2.4.2 from
2011-04-26.

'_exptl_absorpt_correction_type' value 'Empirical'
changed to 'empirical' according to
/home/saulius/struct/CIF-dictionaries/cif_core.dic dictionary named
'cif_core.dic' version 2.4.2 from 2011-04-26.

Automatic conversion script
Id: cif_fix_values 1891 2012-01-12 08:04:46Z andrius 
;
_cod_original_cell_volume 8909(2)
_cod_original_sg_symbol_H-M C2/c
_cod_database_code 4506564

loop_
_symmetry_equiv_pos_as_xyz
'x, y, z'
'-x, y, -z+1/2'
'x+1/2, y+1/2, z'
'-x+1/2, y+1/2, -z+1/2'
'-x, -y, -z'
'x, -y, z-1/2'
'-x+1/2, -y+1/2, -z'
'x+1/2, -y+1/2, z-1/2'

loop_
_atom_site_label
_atom_site_type_symbol
_atom_site_fract_x
_atom_site_fract_y
_atom_site_fract_z
_atom_site_U_iso_or_equiv
_atom_site_adp_type
_atom_site_occupancy
_atom_site_symmetry_multiplicity
_atom_site_calc_flag
_atom_site_refinement_flags
Br1 Br 0.89417(4) -0.56112(4) 1.05169(4) 0.0478(3) Uani 1 1 d .
Br3 Br 0.09774(4) -0.13448(4) 0.52279(5) 0.0520(3) Uani 1 1 d .
Cu1 Cu 0.67425(5) -0.35657(4) 0.73654(5) 0.0398(3) Uani 1 1 d .
Cu2 Cu 0.89673(5) -0.59447(4) 0.93192(5) 0.0327(2) Uani 1 1 d .
Br2 Br 0.69316(4) -0.38613(4) 0.86977(5) 0.0548(3) Uani 1 1 d .
Cu3 Cu 0.20104(6) -0.08152(5) 0.52403(8) 0.0727(4) Uani 1 1 d .
N1A N 0.1163(3) 0.3181(3) 0.5588(3) 0.0297(14) Uani 1 1 d .
C1A C 0.0611(4) 0.2831(3) 0.5270(3) 0.0290(16) Uani 1 1 d .
C2A C 0.0699(4) 0.2215(3) 0.5184(4) 0.0349(18) Uani 1 1 d .
H2A H 0.0318 0.1965 0.4978 0.042 Uiso 1 1 calc R
C3A C 0.1355(4) 0.1966(3) 0.5403(4) 0.0316(17) Uani 1 1 d .
C4A C 0.1908(4) 0.2342(3) 0.5726(4) 0.0361(19) Uani 1 1 d .
H4A H 0.2351 0.2183 0.5892 0.043 Uiso 1 1 calc R
C5A C 0.1800(3) 0.2956(3) 0.5800(3) 0.0286(16) Uani 1 1 d .
N11A N 0.0043(3) 0.3780(3) 0.5237(3) 0.0317(14) Uani 1 1 d .
C11A C -0.0039(4) 0.3176(3) 0.5047(4) 0.0296(17) Uani 1 1 d .
C12A C -0.0685(4) 0.2949(3) 0.4675(4) 0.0374(19) Uani 1 1 d .
H12A H -0.0741 0.2538 0.4554 0.045 Uiso 1 1 calc R
C13A C -0.1240(4) 0.3327(4) 0.4486(4) 0.0378(19) Uani 1 1 d .
H13A H -0.1676 0.3173 0.4238 0.045 Uiso 1 1 calc R
C14A C -0.1159(4) 0.3933(4) 0.4660(4) 0.041(2) Uani 1 1 d .
H14A H -0.1534 0.4196 0.4525 0.049 Uiso 1 1 calc R
C15A C -0.0514(4) 0.4144(4) 0.5036(4) 0.0389(19) Uani 1 1 d .
H15A H -0.0458 0.4555 0.5158 0.047 Uiso 1 1 calc R
N21A N 0.2077(3) 0.3989(3) 0.6141(3) 0.0393(16) Uani 1 1 d .
C21A C 0.2328(4) 0.3433(3) 0.6122(4) 0.0340(18) Uani 1 1 d .
C22A C 0.3031(4) 0.3318(4) 0.6348(4) 0.049(2) Uani 1 1 d .
H22A H 0.3198 0.2927 0.6326 0.059 Uiso 1 1 calc R
C23A C 0.3476(4) 0.3814(4) 0.6610(4) 0.051(2) Uani 1 1 d .
H23A H 0.3948 0.3754 0.6782 0.061 Uiso 1 1 calc R
C24A C 0.3214(4) 0.4386(4) 0.6612(4) 0.051(2) Uani 1 1 d .
H24A H 0.3505 0.4721 0.6763 0.061 Uiso 1 1 calc R
C25A C 0.2502(4) 0.4463(4) 0.6385(4) 0.045(2) Uani 1 1 d .
H25A H 0.2322 0.4848 0.6404 0.054 Uiso 1 1 calc R
N31A N 0.1724(3) 0.0059(3) 0.5169(3) 0.0348(15) Uani 1 1 d .
C31A C 0.1139(4) 0.0252(3) 0.5218(4) 0.040(2) Uani 1 1 d .
H31A H 0.0814 -0.0038 0.5215 0.047 Uiso 1 1 calc R
C32A C 0.0995(4) 0.0858(3) 0.5272(4) 0.0393(19) Uani 1 1 d .
H32A H 0.0572 0.0969 0.5285 0.047 Uiso 1 1 calc R
C33A C 0.1467(4) 0.1304(3) 0.5306(4) 0.0342(18) Uani 1 1 d .
C34A C 0.2058(4) 0.1111(3) 0.5246(4) 0.0363(19) Uani 1 1 d .
H34A H 0.2390 0.1396 0.5253 0.044 Uiso 1 1 calc R
C35A C 0.2172(4) 0.0498(3) 0.5176(4) 0.0369(19) Uani 1 1 d .
H35A H 0.2580 0.0383 0.5131 0.044 Uiso 1 1 calc R
N1B N 0.5912(3) -0.3065(3) 0.7060(3) 0.0322(14) Uani 1 1 d .
C1B C 0.5959(4) -0.2459(3) 0.7099(4) 0.0335(18) Uani 1 1 d .
C2B C 0.5377(3) -0.2092(3) 0.6853(3) 0.0292(17) Uani 1 1 d .
H2B H 0.5419 -0.1668 0.6881 0.035 Uiso 1 1 calc R
C3B C 0.4729(3) -0.2363(3) 0.6563(3) 0.0290(17) Uani 1 1 d .
C4B C 0.4691(4) -0.3005(3) 0.6525(4) 0.0317(17) Uani 1 1 d .
H4B H 0.4268 -0.3202 0.6341 0.038 Uiso 1 1 calc R
C5B C 0.5293(4) -0.3337(3) 0.6766(3) 0.0309(17) Uani 1 1 d .
N11B N 0.7145(3) -0.2702(3) 0.7570(3) 0.0396(16) Uani 1 1 d .
C11B C 0.6675(4) -0.2246(3) 0.7420(4) 0.0316(17) Uani 1 1 d .
C12B C 0.6869(4) -0.1644(4) 0.7573(4) 0.043(2) Uani 1 1 d .
H12B H 0.6540 -0.1336 0.7457 0.051 Uiso 1 1 calc R
C13B C 0.7560(5) -0.1505(4) 0.7900(5) 0.055(2) Uani 1 1 d .
H13B H 0.7696 -0.1102 0.8019 0.066 Uiso 1 1 calc R
C14B C 0.8038(4) -0.1957(5) 0.8046(4) 0.054(2) Uani 1 1 d .
H14B H 0.8503 -0.1866 0.8252 0.065 Uiso 1 1 calc R
C15B C 0.7821(4) -0.2554(4) 0.7882(4) 0.046(2) Uani 1 1 d .
H15B H 0.8148 -0.2865 0.7988 0.055 Uiso 1 1 calc R
N21B N 0.6004(3) -0.4213(3) 0.6931(3) 0.0383(16) Uani 1 1 d .
C21B C 0.5345(4) -0.4014(3) 0.6740(4) 0.0343(18) Uani 1 1 d .
C22B C 0.4800(4) -0.4413(4) 0.6505(4) 0.045(2) Uani 1 1 d .
H22B H 0.4352 -0.4268 0.6367 0.054 Uiso 1 1 calc R
C23B C 0.4925(5) -0.5027(4) 0.6475(5) 0.055(2) Uani 1 1 d .
H23B H 0.4562 -0.5303 0.6339 0.066 Uiso 1 1 calc R
C24B C 0.5590(5) -0.5235(4) 0.6647(5) 0.059(3) Uani 1 1 d .
H24B H 0.5682 -0.5646 0.6607 0.071 Uiso 1 1 calc R
C25B C 0.6111(5) -0.4813(4) 0.6878(5) 0.054(2) Uani 1 1 d .
H25B H 0.6560 -0.4950 0.7005 0.064 Uiso 1 1 calc R
N31B N 0.2877(3) -0.1269(3) 0.5707(3) 0.0335(15) Uani 1 1 d .
C31B C 0.2873(4) -0.1880(3) 0.5672(4) 0.040(2) Uani 1 1 d .
H31B H 0.2453 -0.2074 0.5455 0.048 Uiso 1 1 calc R
C32B C 0.3452(4) -0.2244(3) 0.5939(4) 0.0385(19) Uani 1 1 d .
H32B H 0.3412 -0.2666 0.5887 0.046 Uiso 1 1 calc R
C33B C 0.4092(3) -0.1983(3) 0.6282(4) 0.0272(16) Uani 1 1 d .
C34B C 0.4102(4) -0.1349(3) 0.6348(4) 0.0379(19) Uani 1 1 d .
H34B H 0.4510 -0.1145 0.6586 0.046 Uiso 1 1 calc R
C35B C 0.3492(4) -0.1028(3) 0.6051(4) 0.0382(19) Uani 1 1 d .
H35B H 0.3515 -0.0604 0.6098 0.046 Uiso 1 1 calc R
O11 O 0.8033(4) -0.3513(3) 0.6937(4) 0.085(2) Uani 1 1 d .
O12 O 0.7439(3) -0.4115(3) 0.7342(3) 0.0620(18) Uani 1 1 d .
O13 O 0.9061(3) -0.5158(2) 0.8969(3) 0.0395(13) Uani 1 1 d .
O14 O 0.9306(3) -0.5641(3) 0.8160(3) 0.0517(15) Uani 1 1 d .
C11 C 0.7882(5) -0.4028(4) 0.7108(4) 0.049(2) Uani 1 1 d .
C12 C 0.8282(5) -0.4590(4) 0.7009(4) 0.053(2) Uani 1 1 d .
H12C H 0.8131 -0.4950 0.7186 0.064 Uiso 1 1 calc .
H12D H 0.8170 -0.4652 0.6521 0.064 Uiso 1 1 calc .
C13 C 0.9060(4) -0.4530(4) 0.7368(4) 0.045(2) Uani 1 1 d .
H13C H 0.9282 -0.4865 0.7227 0.055 Uiso 1 1 calc .
H13D H 0.9210 -0.4150 0.7230 0.055 Uiso 1 1 calc .
C14 C 0.9272(4) -0.4540(4) 0.8141(4) 0.046(2) Uani 1 1 d .
H14C H 0.8989 -0.4251 0.8269 0.055 Uiso 1 1 calc .
H14D H 0.9744 -0.4403 0.8350 0.055 Uiso 1 1 calc .
C15 C 0.9210(4) -0.5173(3) 0.8440(4) 0.0335(18) Uani 1 1 d .
O1W O 0.6342(5) -0.8067(4) 0.8883(5) 0.120(3) Uani 1 1 d .
O2W O 0.5052(12) 0.2706(13) 0.7268(15) 0.094(10) Uani 0.33 1 d P
O3W O 0.5072(14) 0.268(3) 0.6719(17) 0.27(4) Uani 0.34 1 d P
O4W O 0.5109(12) 0.3262(19) 0.695(3) 0.24(3) Uani 0.33 1 d P

loop_
_atom_site_aniso_label
_atom_site_aniso_U_11
_atom_site_aniso_U_22
_atom_site_aniso_U_33
_atom_site_aniso_U_23
_atom_site_aniso_U_13
_atom_site_aniso_U_12
Br1 0.0459(5) 0.0554(6) 0.0450(5) -0.0058(4) 0.0202(4) -0.0038(4)
Br3 0.0411(5) 0.0334(5) 0.0762(7) 0.0100(4) 0.0156(4) -0.0040(4)
Cu1 0.0318(5) 0.0388(6) 0.0451(6) 0.0029(5) 0.0102(4) 0.0095(4)
Cu2 0.0391(5) 0.0200(5) 0.0374(5) 0.0047(4) 0.0125(4) 0.0015(4)
Br2 0.0424(5) 0.0448(6) 0.0713(6) -0.0050(5) 0.0144(4) 0.0012(4)
Cu3 0.0403(6) 0.0280(6) 0.1454(13) 0.0152(7) 0.0294(7) 0.0113(5)
N1A 0.037(3) 0.020(3) 0.033(3) -0.002(3) 0.013(3) -0.002(3)
C1A 0.035(4) 0.028(4) 0.023(4) -0.001(3) 0.010(3) -0.002(3)
C2A 0.030(4) 0.026(4) 0.044(5) 0.001(4) 0.009(3) -0.003(3)
C3A 0.035(4) 0.021(4) 0.039(5) -0.006(3) 0.013(3) -0.001(3)
C4A 0.035(4) 0.022(4) 0.045(5) -0.001(4) 0.008(4) 0.006(3)
C5A 0.033(4) 0.022(4) 0.026(4) -0.003(3) 0.005(3) 0.004(3)
N11A 0.038(3) 0.024(3) 0.037(4) 0.002(3) 0.019(3) 0.002(3)
C11A 0.036(4) 0.027(4) 0.026(4) -0.001(3) 0.011(3) -0.002(3)
C12A 0.043(4) 0.023(4) 0.041(5) -0.003(4) 0.011(4) 0.001(3)
C13A 0.039(4) 0.035(5) 0.038(5) 0.003(4) 0.012(4) 0.000(4)
C14A 0.043(5) 0.038(5) 0.041(5) 0.007(4) 0.017(4) 0.008(4)
C15A 0.049(5) 0.027(5) 0.047(5) 0.004(4) 0.025(4) 0.002(4)
N21A 0.044(4) 0.025(4) 0.043(4) -0.005(3) 0.010(3) -0.004(3)
C21A 0.042(4) 0.023(4) 0.031(4) -0.003(3) 0.007(3) -0.006(3)
C22A 0.041(5) 0.041(5) 0.058(6) -0.005(4) 0.010(4) -0.005(4)
C23A 0.044(5) 0.044(6) 0.057(6) -0.001(4) 0.009(4) -0.009(4)
C24A 0.056(6) 0.039(6) 0.051(5) -0.012(4) 0.013(4) -0.018(4)
C25A 0.050(5) 0.034(5) 0.044(5) 0.002(4) 0.009(4) -0.004(4)
N31A 0.029(3) 0.021(3) 0.051(4) 0.001(3) 0.011(3) 0.002(3)
C31A 0.034(4) 0.026(5) 0.058(5) 0.004(4) 0.016(4) -0.006(3)
C32A 0.039(4) 0.024(4) 0.052(5) 0.000(4) 0.014(4) 0.003(3)
C33A 0.036(4) 0.024(4) 0.037(4) -0.001(3) 0.008(4) -0.002(3)
C34A 0.042(4) 0.019(4) 0.046(5) 0.004(3) 0.013(4) 0.002(3)
C35A 0.030(4) 0.033(5) 0.050(5) 0.000(4) 0.016(4) 0.005(3)
N1B 0.034(3) 0.023(3) 0.036(4) 0.002(3) 0.007(3) 0.006(3)
C1B 0.038(4) 0.033(5) 0.029(4) 0.001(3) 0.011(3) 0.002(3)
C2B 0.034(4) 0.019(4) 0.029(4) 0.005(3) 0.007(3) 0.000(3)
C3B 0.033(4) 0.031(4) 0.026(4) 0.003(3) 0.015(3) 0.010(3)
C4B 0.026(4) 0.024(4) 0.038(4) -0.003(3) 0.005(3) 0.001(3)
C5B 0.042(4) 0.030(4) 0.021(4) -0.002(3) 0.012(3) 0.007(3)
N11B 0.038(4) 0.045(4) 0.036(4) 0.003(3) 0.013(3) 0.002(3)
C11B 0.036(4) 0.032(4) 0.027(4) 0.007(3) 0.011(3) 0.003(3)
C12B 0.044(5) 0.047(5) 0.039(5) 0.000(4) 0.019(4) -0.003(4)
C13B 0.052(6) 0.060(6) 0.054(6) -0.004(5) 0.020(5) -0.015(5)
C14B 0.033(4) 0.075(7) 0.044(5) -0.003(5) 0.002(4) -0.006(5)
C15B 0.032(4) 0.058(6) 0.046(5) 0.000(4) 0.012(4) 0.004(4)
N21B 0.040(4) 0.032(4) 0.036(4) -0.003(3) 0.007(3) 0.010(3)
C21B 0.033(4) 0.029(4) 0.031(4) 0.008(3) 0.001(3) 0.005(3)
C22B 0.037(4) 0.037(5) 0.054(5) 0.006(4) 0.008(4) 0.008(4)
C23B 0.051(5) 0.032(5) 0.073(7) 0.006(5) 0.012(5) -0.003(4)
C24B 0.069(6) 0.030(5) 0.075(7) 0.001(5) 0.022(5) 0.011(5)
C25B 0.054(5) 0.036(5) 0.060(6) 0.003(4) 0.009(5) 0.017(4)
N31B 0.037(4) 0.019(3) 0.044(4) 0.002(3) 0.015(3) 0.007(3)
C31B 0.037(4) 0.028(5) 0.046(5) -0.007(4) 0.006(4) 0.005(3)
C32B 0.046(5) 0.016(4) 0.046(5) -0.002(4) 0.007(4) 0.000(3)
C33B 0.032(4) 0.023(4) 0.027(4) 0.000(3) 0.012(3) 0.002(3)
C34B 0.034(4) 0.037(5) 0.041(5) -0.001(4) 0.012(4) -0.002(4)
C35B 0.043(5) 0.020(4) 0.050(5) -0.001(4) 0.016(4) 0.003(3)
O11 0.118(6) 0.061(5) 0.101(6) 0.008(4) 0.071(5) 0.037(5)
O12 0.050(4) 0.054(4) 0.088(5) 0.001(4) 0.032(4) 0.013(3)
O13 0.055(3) 0.028(3) 0.040(3) 0.004(3) 0.023(3) -0.002(3)
O14 0.070(4) 0.030(3) 0.052(4) 0.000(3) 0.019(3) 0.003(3)
C11 0.054(6) 0.045(6) 0.038(5) 0.003(4) 0.005(4) 0.022(5)
C12 0.058(6) 0.050(6) 0.042(5) -0.002(4) 0.006(4) 0.018(4)
C13 0.040(5) 0.052(6) 0.048(5) 0.016(4) 0.021(4) 0.013(4)
C14 0.056(5) 0.031(5) 0.042(5) 0.005(4) 0.009(4) -0.013(4)
C15 0.035(4) 0.014(4) 0.042(5) 0.004(3) 0.004(4) -0.002(3)
O1W 0.173(9) 0.066(6) 0.164(9) -0.004(5) 0.114(8) -0.011(6)
O2W 0.031(11) 0.13(2) 0.13(3) -0.042(19) 0.040(16) -0.010(14)
O3W 0.063(18) 0.66(10) 0.12(2) -0.27(5) 0.062(18) -0.13(3)
O4W 0.017(12) 0.23(4) 0.40(7) 0.25(4) 0.01(2) 0.010(19)

loop_
_atom_type_symbol
_atom_type_description
_atom_type_scat_dispersion_real
_atom_type_scat_dispersion_imag
_atom_type_scat_source
C C 0.0033 0.0016 'International Tables Vol C Tables 4.2.6.8 and 6.1.1.4'
H H 0.0000 0.0000 'International Tables Vol C Tables 4.2.6.8 and 6.1.1.4'
N N 0.0061 0.0033 'International Tables Vol C Tables 4.2.6.8 and 6.1.1.4'
O O 0.0106 0.0060 'International Tables Vol C Tables 4.2.6.8 and 6.1.1.4'
Br Br -0.2901 2.4595 'International Tables Vol C Tables 4.2.6.8 and 6.1.1.4'
Cu Cu 0.3201 1.2651 'International Tables Vol C Tables 4.2.6.8 and 6.1.1.4'

loop_
_geom_angle_atom_site_label_1
_geom_angle_atom_site_label_2
_geom_angle_atom_site_label_3
_geom_angle
_geom_angle_site_symmetry_1
_geom_angle_site_symmetry_3
O12 Cu1 N1B 160.8(3) . .
O12 Cu1 N21B 90.8(3) . .
N1B Cu1 N21B 78.8(2) . .
O12 Cu1 N11B 109.0(3) . .
N1B Cu1 N11B 78.5(2) . .
N21B Cu1 N11B 156.4(2) . .
O12 Cu1 Br2 93.2(2) . .
N1B Cu1 Br2 103.77(19) . .
N21B Cu1 Br2 95.05(18) . .
N11B Cu1 Br2 96.46(18) . .
O13 Cu2 N1A 163.7(2) . 2_646
O13 Cu2 N11A 102.1(2) . 2_646
N1A Cu2 N11A 79.7(2) 2_646 2_646
O13 Cu2 N21A 97.4(2) . 2_646
N1A Cu2 N21A 79.2(2) 2_646 2_646
N11A Cu2 N21A 158.6(2) 2_646 2_646
O13 Cu2 Br1 99.09(17) . .
N1A Cu2 Br1 97.08(18) 2_646 .
N11A Cu2 Br1 91.55(17) 2_646 .
N21A Cu2 Br1 94.00(19) 2_646 .
N31B Cu3 N31A 135.5(2) . .
N31B Cu3 Br3 114.52(19) . .
N31A Cu3 Br3 102.18(18) . .
C5A N1A C1A 121.9(6) . .
C5A N1A Cu2 119.2(5) . 2_666
C1A N1A Cu2 118.7(5) . 2_666
N1A C1A C2A 119.2(6) . .
N1A C1A C11A 113.2(6) . .
C2A C1A C11A 127.6(6) . .
C1A C2A C3A 120.1(7) . .
C4A C3A C2A 118.7(7) . .
C4A C3A C33A 119.9(6) . .
C2A C3A C33A 121.4(6) . .
C3A C4A C5A 119.4(7) . .
N1A C5A C4A 120.5(6) . .
N1A C5A C21A 112.2(6) . .
C4A C5A C21A 127.3(6) . .
C15A N11A C11A 118.7(6) . .
C15A N11A Cu2 126.1(5) . 2_666
C11A N11A Cu2 114.5(5) . 2_666
N11A C11A C12A 119.9(7) . .
N11A C11A C1A 113.6(6) . .
C12A C11A C1A 126.5(7) . .
C13A C12A C11A 120.1(7) . .
C14A C13A C12A 120.1(7) . .
C13A C14A C15A 118.6(7) . .
N11A C15A C14A 122.5(7) . .
C21A N21A C25A 120.3(7) . .
C21A N21A Cu2 114.6(5) . 2_666
C25A N21A Cu2 124.7(5) . 2_666
N21A C21A C22A 122.3(7) . .
N21A C21A C5A 114.7(6) . .
C22A C21A C5A 122.9(7) . .
C21A C22A C23A 117.4(8) . .
C24A C23A C22A 119.9(8) . .
C23A C24A C25A 119.2(8) . .
N21A C25A C24A 120.8(8) . .
C31A N31A C35A 115.7(6) . .
C31A N31A Cu3 123.9(5) . .
C35A N31A Cu3 119.7(5) . .
N31A C31A C32A 123.2(7) . .
C33A C32A C31A 120.8(7) . .
C34A C33A C32A 116.2(7) . .
C34A C33A C3A 120.5(7) . .
C32A C33A C3A 123.2(7) . .
C33A C34A C35A 120.7(7) . .
N31A C35A C34A 123.3(7) . .
C1B N1B C5B 120.3(6) . .
C1B N1B Cu1 120.1(5) . .
C5B N1B Cu1 119.4(5) . .
N1B C1B C2B 121.2(7) . .
N1B C1B C11B 112.5(6) . .
C2B C1B C11B 126.2(7) . .
C1B C2B C3B 119.6(6) . .
C4B C3B C2B 118.2(6) . .
C4B C3B C33B 120.5(6) . .
C2B C3B C33B 121.3(6) . .
C5B C4B C3B 118.6(7) . .
N1B C5B C4B 122.0(7) . .
N1B C5B C21B 112.6(6) . .
C4B C5B C21B 125.4(7) . .
C11B N11B C15B 118.3(7) . .
C11B N11B Cu1 115.0(5) . .
C15B N11B Cu1 126.5(6) . .
N11B C11B C12B 121.5(7) . .
N11B C11B C1B 113.8(7) . .
C12B C11B C1B 124.8(7) . .
C13B C12B C11B 119.2(8) . .
C14B C13B C12B 119.9(9) . .
C13B C14B C15B 119.0(8) . .
N11B C15B C14B 122.0(8) . .
C25B N21B C21B 118.1(7) . .
C25B N21B Cu1 126.2(6) . .
C21B N21B Cu1 115.4(5) . .
N21B C21B C22B 121.5(7) . .
N21B C21B C5B 112.8(6) . .
C22B C21B C5B 125.6(7) . .
C21B C22B C23B 119.2(7) . .
C22B C23B C24B 120.1(8) . .
C25B C24B C23B 117.7(8) . .
N21B C25B C24B 123.4(8) . .
C35B N31B C31B 114.3(6) . .
C35B N31B Cu3 126.6(5) . .
C31B N31B Cu3 119.1(5) . .
N31B C31B C32B 124.4(7) . .
C33B C32B C31B 120.5(7) . .
C32B C33B C34B 115.9(6) . .
C32B C33B C3B 121.8(6) . .
C34B C33B C3B 122.3(6) . .
C35B C34B C33B 118.9(7) . .
N31B C35B C34B 126.0(7) . .
C11 O12 Cu1 128.3(6) . .
C15 O13 Cu2 114.2(5) . .
O12 C11 O11 124.5(9) . .
O12 C11 C12 117.7(9) . .
O11 C11 C12 117.9(9) . .
C13 C12 C11 113.6(8) . .
C14 C13 C12 111.0(7) . .
C13 C14 C15 114.3(7) . .
O14 C15 O13 125.3(7) . .
O14 C15 C14 119.9(8) . .
O13 C15 C14 114.9(7) . .
O2W O2W O3W 171(4) 2_656 .
O2W O2W O4W 120(3) 2_656 .
O3W O2W O4W 63(4) . .
O4W O3W O2W 67(2) . .
O3W O4W O2W 50(2) . .

loop_
_geom_bond_atom_site_label_1
_geom_bond_atom_site_label_2
_geom_bond_distance
_geom_bond_site_symmetry_2
Br1 Cu2 2.6302(13) .
Br3 Cu3 2.4488(15) .
Cu1 O12 1.906(6) .
Cu1 N1B 1.953(6) .
Cu1 N21B 2.044(6) .
Cu1 N11B 2.046(7) .
Cu1 Br2 2.7434(15) .
Cu2 O13 1.907(5) .
Cu2 N1A 1.951(6) 2_646
Cu2 N11A 2.026(6) 2_646
Cu2 N21A 2.044(6) 2_646
Cu3 N31B 1.981(6) .
Cu3 N31A 1.991(6) .
N1A C5A 1.335(8) .
N1A C1A 1.339(9) .
N1A Cu2 1.951(6) 2_666
C1A C2A 1.382(10) .
C1A C11A 1.473(10) .
C2A C3A 1.389(10) .
C3A C4A 1.376(10) .
C3A C33A 1.493(10) .
C4A C5A 1.380(10) .
C5A C21A 1.487(9) .
N11A C15A 1.345(9) .
N11A C11A 1.371(9) .
N11A Cu2 2.026(6) 2_666
C11A C12A 1.379(10) .
C12A C13A 1.362(10) .
C13A C14A 1.367(11) .
C14A C15A 1.368(11) .
N21A C21A 1.331(9) .
N21A C25A 1.338(10) .
N21A Cu2 2.044(6) 2_666
C21A C22A 1.394(11) .
C22A C23A 1.403(11) .
C23A C24A 1.367(12) .
C24A C25A 1.399(11) .
N31A C31A 1.338(9) .
N31A C35A 1.340(9) .
C31A C32A 1.374(10) .
C32A C33A 1.371(10) .
C33A C34A 1.360(10) .
C34A C35A 1.380(10) .
N1B C1B 1.327(9) .
N1B C5B 1.349(9) .
C1B C2B 1.390(9) .
C1B C11B 1.474(10) .
C2B C3B 1.398(9) .
C3B C4B 1.408(10) .
C3B C33B 1.496(9) .
C4B C5B 1.380(9) .
C5B C21B 1.487(10) .
N11B C11B 1.355(9) .
N11B C15B 1.363(9) .
C11B C12B 1.379(11) .
C12B C13B 1.387(11) .
C13B C14B 1.360(12) .
C14B C15B 1.383(12) .
N21B C25B 1.342(10) .
N21B C21B 1.360(9) .
C21B C22B 1.374(10) .
C22B C23B 1.375(11) .
C23B C24B 1.382(12) .
C24B C25B 1.372(12) .
N31B C35B 1.330(9) .
N31B C31B 1.338(9) .
C31B C32B 1.383(10) .
C32B C33B 1.388(10) .
C33B C34B 1.391(10) .
C34B C35B 1.388(10) .
O11 C11 1.258(11) .
O12 C11 1.218(11) .
O13 C15 1.258(9) .
O14 C15 1.234(9) .
C11 C12 1.543(12) .
C12 C13 1.528(11) .
C13 C14 1.511(11) .
C14 C15 1.542(10) .
O2W O2W 1.07(5) 2_656
O2W O3W 1.17(4) .
O2W O4W 1.41(3) .
O3W O4W 1.36(6) .
